data_4509045
loop_
_publ_author_name
'Wang, Ying'
'Zhao, Xiao-Qing'
'Shi, Wei'
'Cheng, Peng'
'Liao, Dai-Zheng'
'Yan, Shi-Ping'

_publ_section_title
;
 Self-Assembly of a Series of Metal&#x2212;Organic Frameworks Based on
 4-Pyridyl-1,2,4-triazole and Copper(II) Ion
;
_journal_issue 5
_journal_name_full 'Crystal Growth &amp; Design'
_journal_page_first 2137
_journal_paper_doi 10.1021/cg800719u
_journal_volume 9
_journal_year 2009
_chemical_formula_sum 'C14 H28 Cu3 N8 O22 S2'
_chemical_formula_weight 915.18
_chemical_name_systematic
; 
 ? 
;
_space_group_IT_number 14
_symmetry_cell_setting monoclinic
_symmetry_space_group_name_Hall '-P 2yn'
_symmetry_space_group_name_H-M 'P 1 21/n 1'
_atom_sites_solution_hydrogens geom
_atom_sites_solution_primary direct
_atom_sites_solution_secondary difmap
_audit_creation_method SHELXL-97
_cell_angle_alpha 90.00
_cell_angle_beta 90.926(2)
_cell_angle_gamma 90.00
_cell_formula_units_Z 2
_cell_length_a 10.928(2)
_cell_length_b 10.0233(19)
_cell_length_c 14.350(3)
_cell_measurement_reflns_used 3518
_cell_measurement_temperature 293(2)
_cell_measurement_theta_max 27.62
_cell_measurement_theta_min 2.32
_cell_volume 1571.6(5)
_computing_cell_refinement 'Bruker SMART'
_computing_data_collection 'Bruker SMART'
_computing_data_reduction 'Bruker SAINT'
_computing_molecular_graphics 'Bruker SHELXTL'
_computing_publication_material 'Bruker SHELXTL'
_computing_structure_refinement 'SHELXL-97 (Sheldrick, 1997)'
_computing_structure_solution 'SHELXS-97 (Sheldrick, 1990)'
_diffrn_ambient_temperature 293(2)
_diffrn_measured_fraction_theta_full 0.999
_diffrn_measured_fraction_theta_max 0.999
_diffrn_measurement_device_type 'CCD area detector'
_diffrn_measurement_method 'phi and omega scans'
_diffrn_radiation_monochromator graphite
_diffrn_radiation_source 'fine-focus sealed tube'
_diffrn_radiation_type MoK\a
_diffrn_radiation_wavelength 0.71073
_diffrn_reflns_av_R_equivalents 0.0410
_diffrn_reflns_av_sigmaI/netI 0.0441
_diffrn_reflns_limit_h_max 13
_diffrn_reflns_limit_h_min -7
_diffrn_reflns_limit_k_max 11
_diffrn_reflns_limit_k_min -11
_diffrn_reflns_limit_l_max 17
_diffrn_reflns_limit_l_min -17
_diffrn_reflns_number 8675
_diffrn_reflns_theta_full 25.03
_diffrn_reflns_theta_max 25.03
_diffrn_reflns_theta_min 2.32
_exptl_absorpt_coefficient_mu 2.247
_exptl_absorpt_correction_T_max 1.000000
_exptl_absorpt_correction_T_min 0.583458
_exptl_absorpt_correction_type multi-scan
_exptl_absorpt_process_details SADBAS
_exptl_crystal_colour clear
_exptl_crystal_density_diffrn 1.934
_exptl_crystal_density_meas ?
_exptl_crystal_density_method 'not measured'
_exptl_crystal_description PLATE
_exptl_crystal_F_000 926
_exptl_crystal_size_max 0.27
_exptl_crystal_size_mid 0.27
_exptl_crystal_size_min 0.06
_refine_diff_density_max 0.917
_refine_diff_density_min -0.812
_refine_diff_density_rms 0.142
_refine_ls_extinction_coef 0.0022(8)
_refine_ls_extinction_expression Fc^*^=kFc[1+0.001xFc^2^\l^3^/sin(2\q)]^-1/4^
_refine_ls_extinction_method SHELXL
_refine_ls_goodness_of_fit_ref 1.205
_refine_ls_hydrogen_treatment constr
_refine_ls_matrix_type full
_refine_ls_number_parameters 253
_refine_ls_number_reflns 2767
_refine_ls_number_restraints 49
_refine_ls_restrained_S_all 1.246
_refine_ls_R_factor_all 0.0682
_refine_ls_R_factor_gt 0.0640
_refine_ls_shift/su_max 0.000
_refine_ls_shift/su_mean 0.000
_refine_ls_structure_factor_coef Fsqd
_refine_ls_weighting_details 'calc w=1/[\s^2^(Fo^2^)+(0.0334P)^2^+17.2387P] where P=(Fo^2^+2Fc^2^)/3'
_refine_ls_weighting_scheme calc
_refine_ls_wR_factor_gt 0.1636
_refine_ls_wR_factor_ref 0.1655
_reflns_number_gt 2527
_reflns_number_total 2767
_reflns_threshold_expression >2sigma(I)
_cod_data_source_file cg800719usup1.cif
_cod_data_source_block 8
_cod_depositor_comments
;
The following automatic conversions were performed:

'_symmetry_cell_setting' value 'Monoclinic' changed to 'monoclinic'
according to /home/saulius/struct/CIF-dictionaries/cif_core.dic
dictionary named 'cif_core.dic' version 2.4.2 from 2011-04-26.

Automatic conversion script
Id: cif_fix_values 1891 2012-01-12 08:04:46Z andrius 

The following automatic conversions were performed:

'_exptl_crystal_density_meas' value 'none' was changed to '?' - the
value is perceived as not measured.

Automatic conversion script
Id: cif_fix_values 3008 2015-01-20 13:52:24Z robertas 
;
_cod_original_sg_symbol_H-M P2(1)/n
_cod_database_code 4509045

loop_
_symmetry_equiv_pos_as_xyz
'x, y, z'
'-x+1/2, y+1/2, -z+1/2'
'-x, -y, -z'
'x-1/2, -y-1/2, z-1/2'

loop_
_atom_site_label
_atom_site_type_symbol
_atom_site_fract_x
_atom_site_fract_y
_atom_site_fract_z
_atom_site_U_iso_or_equiv
_atom_site_adp_type
_atom_site_occupancy
_atom_site_symmetry_multiplicity
_atom_site_calc_flag
_atom_site_refinement_flags
_atom_site_disorder_assembly
_atom_site_disorder_group
Cu1 Cu 0.44618(8) 0.35753(8) 0.29075(5) 0.0211(3) Uani 1 1 d . . .
Cu2 Cu 0.5000 0.5000 0.5000 0.0238(4) Uani 1 2 d S . .
N1 N 0.5318(5) 0.4306(6) 0.1766(4) 0.0225(13) Uani 1 1 d . . .
N2 N 0.7607(6) 0.3187(6) 0.0124(4) 0.0231(13) Uani 1 1 d . . .
N3 N 0.8946(5) 0.1616(6) -0.0089(4) 0.0230(13) Uani 1 1 d . . .
N4 N 0.8677(5) 0.2200(6) -0.0939(4) 0.0228(13) Uani 1 1 d . . .
C1 C 0.7886(7) 0.3118(7) -0.0788(5) 0.0227(15) Uani 1 1 d . . .
H1 H 0.7549 0.3666 -0.1248 0.027 Uiso 1 1 calc R . .
C2 C 0.8305(7) 0.2225(8) 0.0526(5) 0.0271(16) Uani 1 1 d . . .
H2 H 0.8321 0.2031 0.1160 0.033 Uiso 1 1 calc R . .
C3 C 0.6766(6) 0.4044(7) 0.0569(5) 0.0220(15) Uani 1 1 d . . .
C4 C 0.6066(7) 0.3533(8) 0.1279(5) 0.0268(16) Uani 1 1 d . . .
H4 H 0.6118 0.2629 0.1420 0.032 Uiso 1 1 calc R . .
C5 C 0.5209(7) 0.5592(8) 0.1535(5) 0.0264(16) Uani 1 1 d . . .
H5 H 0.4688 0.6131 0.1876 0.032 Uiso 1 1 calc R . .
C6 C 0.5851(7) 0.6152(8) 0.0799(5) 0.0289(17) Uani 1 1 d . . .
H6 H 0.5741 0.7046 0.0644 0.035 Uiso 1 1 calc R . .
C7 C 0.6646(7) 0.5376(8) 0.0304(5) 0.0272(16) Uani 1 1 d . . .
H7 H 0.7088 0.5724 -0.0188 0.033 Uiso 1 1 calc R . .
O1 O 0.4946(5) 0.5101(5) 0.3647(3) 0.0253(11) Uani 1 1 d . . .
H1A H 0.4280 0.5558 0.3548 0.08(4) Uiso 1 1 d R . .
O2 O 0.4051(5) 0.1928(5) 0.2189(4) 0.0320(12) Uani 1 1 d . . .
H2B H 0.3243 0.1957 0.2053 0.038 Uiso 1 1 d R . .
H2A H 0.4239 0.1240 0.2144 0.038 Uiso 1 1 d R . .
O3 O 0.6378(8) 0.2381(10) 0.3336(5) 0.080(3) Uani 1 1 d D . .
H3A H 0.6684 0.3156 0.3273 0.096 Uiso 1 1 d RD . .
H3B H 0.6712 0.1749 0.3038 0.096 Uiso 1 1 d RD . .
O4 O 0.3882(9) 0.9528(11) 0.0335(6) 0.094(3) Uani 1 1 d D . .
H4A H 0.3762 0.9178 0.0864 0.113 Uiso 1 1 d RD . .
H4B H 0.3880 1.0376 0.0308 0.113 Uiso 1 1 d RD . .
O5 O 0.8060(9) 0.5124(11) 0.2781(7) 0.100(3) Uani 1 1 d D . .
H5A H 0.8557 0.5145 0.3243 0.120 Uiso 1 1 d RD . .
H5B H 0.8206 0.4557 0.2357 0.120 Uiso 1 1 d RD . .
O6 O 0.9486(14) 0.5582(15) 0.0250(10) 0.148(5) Uani 1 1 d . . .
O7 O 0.6972(7) 0.3586(7) 0.4987(5) 0.062(2) Uani 1 1 d D . .
H7A H 0.7663 0.3872 0.4802 0.074 Uiso 1 1 d RD . .
H7B H 0.6976 0.3033 0.5436 0.074 Uiso 1 1 d RD . .
S1 S 0.14192(19) 0.36882(19) 0.20983(16) 0.0358(5) Uani 1 1 d D . .
O8 O 0.2572(5) 0.4400(5) 0.2242(4) 0.0372(14) Uani 1 1 d D A .
O9 O 0.1095(10) 0.3826(12) 0.1062(5) 0.037(4) Uani 0.479(15) 1 d PD A 1
O10 O 0.0442(9) 0.4226(12) 0.2627(8) 0.043(4) Uani 0.479(15) 1 d PD A 1
O11 O 0.1623(11) 0.2248(8) 0.2225(10) 0.035(3) Uani 0.479(15) 1 d PD A 1
O9' O 0.0501(10) 0.4546(11) 0.1650(10) 0.060(5) Uani 0.521(15) 1 d PD A 2
O10' O 0.0911(11) 0.3427(13) 0.3075(6) 0.056(5) Uani 0.521(15) 1 d PD A 2
O11' O 0.1569(12) 0.2396(10) 0.1683(10) 0.048(4) Uani 0.521(15) 1 d PD A 2

loop_
_atom_site_aniso_label
_atom_site_aniso_U_11
_atom_site_aniso_U_22
_atom_site_aniso_U_33
_atom_site_aniso_U_23
_atom_site_aniso_U_13
_atom_site_aniso_U_12
Cu1 0.0263(5) 0.0214(5) 0.0158(5) -0.0011(3) 0.0036(3) -0.0033(3)
Cu2 0.0295(7) 0.0257(7) 0.0162(6) -0.0020(5) 0.0009(5) -0.0082(5)
N1 0.028(3) 0.021(3) 0.018(3) 0.000(2) 0.001(2) 0.001(3)
N2 0.029(3) 0.021(3) 0.020(3) 0.002(2) 0.003(2) 0.003(3)
N3 0.028(3) 0.023(3) 0.018(3) 0.004(2) -0.002(2) 0.003(3)
N4 0.024(3) 0.022(3) 0.022(3) -0.001(2) 0.000(2) 0.000(3)
C1 0.029(4) 0.023(4) 0.016(3) 0.003(3) 0.003(3) 0.004(3)
C2 0.034(4) 0.032(4) 0.016(3) 0.000(3) 0.001(3) 0.007(3)
C3 0.022(4) 0.024(4) 0.020(3) 0.000(3) 0.002(3) 0.001(3)
C4 0.024(4) 0.030(4) 0.027(4) 0.003(3) -0.001(3) -0.003(3)
C5 0.028(4) 0.028(4) 0.024(4) -0.002(3) 0.002(3) 0.005(3)
C6 0.039(4) 0.023(4) 0.024(4) 0.005(3) -0.001(3) 0.002(3)
C7 0.030(4) 0.027(4) 0.025(4) 0.002(3) 0.006(3) -0.002(3)
O1 0.033(3) 0.026(3) 0.017(2) 0.000(2) -0.001(2) -0.002(2)
O2 0.041(3) 0.026(3) 0.029(3) -0.009(2) 0.004(2) -0.002(2)
O3 0.071(5) 0.104(7) 0.065(5) -0.035(5) -0.023(4) 0.044(5)
O4 0.089(7) 0.117(8) 0.077(6) -0.019(6) 0.019(5) -0.049(6)
O5 0.088(7) 0.110(8) 0.100(8) 0.008(6) -0.016(6) -0.031(6)
O6 0.157(13) 0.149(13) 0.137(12) -0.025(10) -0.033(10) 0.023(10)
O7 0.084(6) 0.063(5) 0.039(4) -0.001(3) 0.006(4) 0.021(4)
S1 0.0342(11) 0.0225(10) 0.0505(13) 0.0033(9) -0.0071(9) -0.0013(8)
O8 0.036(3) 0.027(3) 0.048(4) 0.001(3) -0.004(3) -0.003(2)
O9 0.046(8) 0.039(8) 0.027(6) 0.006(5) -0.013(5) 0.000(6)
O10 0.044(8) 0.039(8) 0.047(8) -0.011(7) -0.002(6) 0.016(6)
O11 0.032(7) 0.022(6) 0.049(9) 0.001(6) -0.006(7) -0.011(5)
O9' 0.056(9) 0.035(7) 0.089(12) 0.001(7) -0.030(8) 0.010(6)
O10' 0.061(9) 0.046(9) 0.061(9) -0.014(7) 0.013(7) -0.016(7)
O11' 0.057(8) 0.035(7) 0.052(9) -0.017(7) -0.004(8) 0.005(6)

loop_
_atom_type_symbol
_atom_type_description
_atom_type_scat_dispersion_real
_atom_type_scat_dispersion_imag
_atom_type_scat_source
C C 0.0033 0.0016 'International Tables Vol C Tables 4.2.6.8 and 6.1.1.4'
H H 0.0000 0.0000 'International Tables Vol C Tables 4.2.6.8 and 6.1.1.4'
N N 0.0061 0.0033 'International Tables Vol C Tables 4.2.6.8 and 6.1.1.4'
O O 0.0106 0.0060 'International Tables Vol C Tables 4.2.6.8 and 6.1.1.4'
S S 0.1246 0.1234 'International Tables Vol C Tables 4.2.6.8 and 6.1.1.4'
Cu Cu 0.3201 1.2651 'International Tables Vol C Tables 4.2.6.8 and 6.1.1.4'

loop_
_geom_angle_atom_site_label_1
_geom_angle_atom_site_label_2
_geom_angle_atom_site_label_3
_geom_angle
_geom_angle_site_symmetry_1
_geom_angle_site_symmetry_3
O1 Cu1 O2 176.1(2) . .
O1 Cu1 N4 88.3(2) . 4_566
O2 Cu1 N4 90.6(2) . 4_566
O1 Cu1 N1 91.8(2) . .
O2 Cu1 N1 89.1(2) . .
N4 Cu1 N1 177.4(2) 4_566 .
O1 Cu1 O8 99.9(2) . .
O2 Cu1 O8 83.9(2) . .
N4 Cu1 O8 94.8(2) 4_566 .
N1 Cu1 O8 87.7(2) . .
O1 Cu2 O1 180.000(17) . 3_666
O1 Cu2 N3 88.3(2) . 4_566
O1 Cu2 N3 91.7(2) 3_666 4_566
O1 Cu2 N3 91.7(2) . 2_655
O1 Cu2 N3 88.3(2) 3_666 2_655
N3 Cu2 N3 180.0(3) 4_566 2_655
C4 N1 C5 118.9(6) . .
C4 N1 Cu1 120.5(5) . .
C5 N1 Cu1 120.5(5) . .
C1 N2 C2 104.0(6) . .
C1 N2 C3 128.8(6) . .
C2 N2 C3 127.2(6) . .
C2 N3 N4 107.1(6) . .
C2 N3 Cu2 131.4(5) . 2_645
N4 N3 Cu2 121.1(4) . 2_645
C1 N4 N3 106.8(6) . .
C1 N4 Cu1 134.9(5) . 4_665
N3 N4 Cu1 118.1(4) . 4_665
N4 C1 N2 111.3(6) . .
N4 C1 H1 124.4 . .
N2 C1 H1 124.4 . .
N3 C2 N2 110.7(6) . .
N3 C2 H2 124.6 . .
N2 C2 H2 124.6 . .
C4 C3 C7 120.3(7) . .
C4 C3 N2 118.6(6) . .
C7 C3 N2 121.1(6) . .
N1 C4 C3 121.5(7) . .
N1 C4 H4 119.2 . .
C3 C4 H4 119.2 . .
N1 C5 C6 122.2(7) . .
N1 C5 H5 118.9 . .
C6 C5 H5 118.9 . .
C7 C6 C5 119.5(7) . .
C7 C6 H6 120.2 . .
C5 C6 H6 120.2 . .
C6 C7 C3 117.4(7) . .
C6 C7 H7 121.3 . .
C3 C7 H7 121.3 . .
Cu1 O1 Cu2 120.8(3) . .
Cu1 O1 H1A 96.1 . .
Cu2 O1 H1A 101.7 . .
Cu1 O2 H2B 107.3 . .
Cu1 O2 H2A 140.7 . .
H2B O2 H2A 106.9 . .
H3A O3 H3B 116.9 . .
H4A O4 H4B 116.9 . .
H5A O5 H5B 116.8 . .
H7A O7 H7B 117.5 . .
O10 S1 O11' 130.7(7) . .
O10 S1 O8 113.1(5) . .
O11' S1 O8 113.3(6) . .
O10 S1 O9' 59.8(7) . .
O11' S1 O9' 115.4(7) . .
O8 S1 O9' 111.1(5) . .
O10 S1 O11 114.7(7) . .
O11' S1 O11 31.6(6) . .
O8 S1 O11 109.5(5) . .
O9' S1 O11 137.1(7) . .
O10 S1 O9 108.6(6) . .
O11' S1 O9 72.8(7) . .
O8 S1 O9 106.2(5) . .
O9' S1 O9 51.2(7) . .
O11 S1 O9 103.9(6) . .
O10 S1 O10' 45.2(6) . .
O11' S1 O10' 105.7(6) . .
O8 S1 O10' 106.1(5) . .
O9' S1 O10' 104.2(7) . .
O11 S1 O10' 77.1(7) . .
O9 S1 O10' 145.1(6) . .
S1 O8 Cu1 128.4(3) . .

loop_
_geom_bond_atom_site_label_1
_geom_bond_atom_site_label_2
_geom_bond_distance
_geom_bond_site_symmetry_2
Cu1 O1 1.930(5) .
Cu1 O2 1.994(5) .
Cu1 N4 2.031(6) 4_566
Cu1 N1 2.035(6) .
Cu1 O8 2.407(5) .
Cu2 O1 1.944(5) .
Cu2 O1 1.944(5) 3_666
Cu2 N3 1.990(6) 4_566
Cu2 N3 1.990(6) 2_655
N1 C4 1.333(10) .
N1 C5 1.336(10) .
N2 C1 1.350(9) .
N2 C2 1.353(9) .
N2 C3 1.418(9) .
N3 C2 1.289(9) .
N3 N4 1.380(8) .
N3 Cu2 1.990(6) 2_645
N4 C1 1.283(9) .
N4 Cu1 2.031(6) 4_665
C1 H1 0.9300 .
C2 H2 0.9300 .
C3 C4 1.382(10) .
C3 C7 1.394(10) .
C4 H4 0.9300 .
C5 C6 1.396(11) .
C5 H5 0.9300 .
C6 C7 1.373(11) .
C6 H6 0.9300 .
C7 H7 0.9300 .
O1 H1A 0.8701 .
O2 H2B 0.9012 .
O2 H2A 0.7228 .
O3 H3A 0.8505 .
O3 H3B 0.8503 .
O4 H4A 0.8494 .
O4 H4B 0.8507 .
O5 H5A 0.8500 .
O5 H5B 0.8500 .
O6 O6 1.78(3) 3_765
O7 H7A 0.8538 .
O7 H7B 0.8506 .
S1 O10 1.425(8) .
S1 O11' 1.436(8) .
S1 O8 1.460(5) .
S1 O9' 1.462(8) .
S1 O11 1.471(8) .
S1 O9 1.529(7) .
S1 O10' 1.539(8) .

loop_
_geom_torsion_atom_site_label_1
_geom_torsion_atom_site_label_2
_geom_torsion_atom_site_label_3
_geom_torsion_atom_site_label_4
_geom_torsion
_geom_torsion_site_symmetry_1
_geom_torsion_site_symmetry_4
O1 Cu1 N1 C4 131.2(5) . .
O2 Cu1 N1 C4 -45.0(6) . .
N4 Cu1 N1 C4 38(6) 4_566 .
O8 Cu1 N1 C4 -128.9(5) . .
O1 Cu1 N1 C5 -43.9(6) . .
O2 Cu1 N1 C5 139.9(6) . .
N4 Cu1 N1 C5 -137(5) 4_566 .
O8 Cu1 N1 C5 56.0(5) . .
C2 N3 N4 C1 -0.4(8) . .
Cu2 N3 N4 C1 173.2(5) 2_645 .
C2 N3 N4 Cu1 -176.9(5) . 4_665
Cu2 N3 N4 Cu1 -3.3(7) 2_645 4_665
N3 N4 C1 N2 0.1(8) . .
Cu1 N4 C1 N2 175.7(5) 4_665 .
C2 N2 C1 N4 0.3(8) . .
C3 N2 C1 N4 -178.8(7) . .
N4 N3 C2 N2 0.6(8) . .
Cu2 N3 C2 N2 -172.1(5) 2_645 .
C1 N2 C2 N3 -0.6(9) . .
C3 N2 C2 N3 178.6(7) . .
C1 N2 C3 C4 141.0(8) . .
C2 N2 C3 C4 -37.9(11) . .
C1 N2 C3 C7 -39.2(11) . .
C2 N2 C3 C7 141.8(8) . .
C5 N1 C4 C3 2.8(10) . .
Cu1 N1 C4 C3 -172.4(5) . .
C7 C3 C4 N1 -4.2(11) . .
N2 C3 C4 N1 175.5(6) . .
C4 N1 C5 C6 0.1(11) . .
Cu1 N1 C5 C6 175.3(6) . .
N1 C5 C6 C7 -1.6(12) . .
C5 C6 C7 C3 0.2(11) . .
C4 C3 C7 C6 2.5(11) . .
N2 C3 C7 C6 -177.2(7) . .
O2 Cu1 O1 Cu2 -55(3) . .
N4 Cu1 O1 Cu2 18.9(3) 4_566 .
N1 Cu1 O1 Cu2 -158.5(3) . .
O8 Cu1 O1 Cu2 113.5(3) . .
O1 Cu2 O1 Cu1 109(47) 3_666 .
N3 Cu2 O1 Cu1 -17.8(3) 4_566 .
N3 Cu2 O1 Cu1 162.2(3) 2_655 .
O10 S1 O8 Cu1 116.4(7) . .
O11' S1 O8 Cu1 -46.7(8) . .
O9' S1 O8 Cu1 -178.6(7) . .
O11 S1 O8 Cu1 -12.9(8) . .
O9 S1 O8 Cu1 -124.6(6) . .
O10' S1 O8 Cu1 68.8(7) . .
O1 Cu1 O8 S1 -139.4(4) . .
O2 Cu1 O8 S1 39.8(4) . .
N4 Cu1 O8 S1 -50.3(4) 4_566 .
N1 Cu1 O8 S1 129.1(4) . .
